data_8100616
loop_
_publ_author_name
'Hongsui, Sun'
'Spannenberg, Anke'
'Burlakov, Vladimir V.'
'Baumann, Wolfgang'
'Arndt, Perdita'
'Rosenthal, Uwe'

_publ_section_title
;
Crystal structure of dimeric bis(tetrahydroindenyl)-2-trimethylsilyl-
3-trimetylsiloxacarbonyl-zirconafuran-4-one, C~56~H~80~O~8~Si~4~Zr~2~
;
_journal_issue 2
_journal_name_full 'Zeitschrift f\"ur Kristallographie - New Crystal Structures'
_journal_page_first 237
_journal_page_last 238
_journal_volume 217
_journal_year 2002
_chemical_formula_structural 'C56 H80 O8 Si4 Zr2'
_chemical_formula_sum 'C56 H80 O8 Si4 Zr2'
_chemical_formula_weight 1176.00
_space_group_IT_number 14
_symmetry_cell_setting monoclinic
_symmetry_space_group_name_Hall '-P 2yn'
_symmetry_space_group_name_H-M 'P 1 21/n 1'
_cell_angle_alpha 90.00
_cell_angle_beta 98.99(3)
_cell_angle_gamma 90.00
_cell_formula_units_Z 2
_cell_length_a 12.381(2)
_cell_length_b 11.994(2)
_cell_length_c 19.029(4)
_cell_measurement_temperature 200(2)
_cell_volume 2791.1(9)
_diffrn_ambient_temperature 200(2)
_exptl_crystal_density_diffrn 1.399
_refine_ls_R_factor_obs 0.0351
_refine_ls_wR_factor_obs 0.0780
_cod_original_sg_symbol_H-M 'P 21/n'
_cod_database_code 8100616

loop_
_symmetry_equiv_pos_as_xyz
'x, y, z'
'-x+1/2, y+1/2, -z+1/2'
'-x, -y, -z'
'x-1/2, -y-1/2, z-1/2'

loop_
_atom_site_aniso_label
_atom_site_aniso_U_11
_atom_site_aniso_U_22
_atom_site_aniso_U_33
_atom_site_aniso_U_23
_atom_site_aniso_U_13
_atom_site_aniso_U_12
C1 0.024(2) 0.027(2) 0.024(2) -0.0009(14) 0.0039(14) -0.0023(15)
C2 0.021(2) 0.027(2) 0.029(2) -0.0014(13) 0.0025(15) 0.0004(13)
C3 0.030(2) 0.041(2) 0.023(2) -0.003(2) 0.007(2) 0.001(2)
C4 0.022(2) 0.026(2) 0.030(2) -0.0007(14) 0.0034(15) -0.0019(14)
C5 0.038(2) 0.020(2) 0.026(2) 0.0049(13) 0.005(2) 0.0022(14)
C6 0.039(2) 0.022(2) 0.027(2) 0.0064(14) -0.002(2) 0.0029(14)
C7 0.053(3) 0.026(2) 0.022(2) 0.0077(14) 0.008(2) -0.005(2)
C8 0.045(3) 0.028(2) 0.035(2) 0.0044(15) 0.018(2) -0.005(2)
C9 0.037(2) 0.021(2) 0.032(2) 0.0051(14) 0.006(2) -0.0033(15)
C10 0.038(2) 0.032(2) 0.042(2) 0.004(2) 0.002(2) -0.007(2)
C11 0.061(3) 0.037(2) 0.048(2) -0.008(2) -0.013(2) 0.000(2)
C12 0.066(3) 0.037(2) 0.031(2) -0.008(2) 0.000(2) 0.014(2)
C13 0.052(3) 0.027(2) 0.036(2) 0.001(2) 0.008(2) 0.011(2)
C14 0.029(2) 0.033(2) 0.027(2) -0.0097(14) 0.007(2) -0.0021(14)
C15 0.029(2) 0.023(2) 0.032(2) -0.0081(14) -0.003(2) 0.0011(14)
C16 0.029(2) 0.024(2) 0.026(2) 0.0028(14) 0.003(2) -0.0054(14)
C17 0.026(2) 0.030(2) 0.026(2) -0.0010(14) 0.0012(15) -0.0017(15)
C18 0.031(2) 0.027(2) 0.025(2) -0.0047(13) -0.002(2) -0.0010(14)
C19 0.047(3) 0.039(2) 0.026(2) -0.003(2) -0.006(2) -0.001(2)
C20 0.043(3) 0.042(2) 0.045(2) 0.000(2) -0.012(2) 0.010(2)
C21 0.035(3) 0.045(2) 0.055(3) -0.003(2) 0.001(2) 0.011(2)
C22 0.025(2) 0.051(2) 0.037(2) -0.008(2) 0.003(2) 0.003(2)
C23 0.050(3) 0.056(2) 0.027(2) -0.005(2) 0.012(2) -0.004(2)
C24 0.035(2) 0.047(2) 0.039(2) -0.010(2) 0.006(2) 0.007(2)
C25 0.033(2) 0.062(3) 0.039(2) -0.010(2) 0.013(2) -0.005(2)
C26 0.046(3) 0.069(3) 0.053(3) -0.008(2) 0.010(2) 0.016(2)
C27 0.034(3) 0.082(3) 0.053(3) -0.006(2) -0.005(2) 0.015(2)
C28 0.057(3) 0.076(3) 0.058(3) 0.020(2) 0.005(2) 0.021(2)
O1 0.0286(14) 0.0314(12) 0.0189(11) 0.0013(9) 0.0049(10) 0.0056(9)
O2 0.0288(14) 0.0273(11) 0.0246(11) 0.0009(10) 0.0051(10) 0.0050(10)
O3 0.048(2) 0.039(2) 0.053(2) -0.0111(13) -0.0025(14) 0.0128(12)
O4 0.034(2) 0.0467(15) 0.0314(13) -0.0065(11) -0.0015(12) 0.0091(11)
Si1 0.0282(6) 0.0381(5) 0.0249(5) -0.0061(4) 0.0070(4) 0.0005(4)
Si2 0.0353(7) 0.0514(7) 0.0331(6) -0.0008(5) 0.0022(5) 0.0135(5)
Zr 0.0249(2) 0.0218(2) 0.0195(2) 0.00065(13) 0.00442(13) 0.00117(14)

loop_
_atom_site_label
_atom_site_type_symbol
_atom_site_fract_x
_atom_site_fract_y
_atom_site_fract_z
_atom_site_U_iso_or_equiv
_atom_site_thermal_displace_type
_atom_site_occupancy
_atom_site_calc_flag
_atom_site_refinement_flags
_atom_site_disorder_group
C1 C 0.8721(3) 0.0365(3) 0.5166(2) 0.0252(7) Uani 1 d . .
C2 C 0.8266(3) 0.0821(2) 0.5788(2) 0.0257(7) Uani 1 d . .
C3 C 0.7405(3) 0.1716(3) 0.5634(2) 0.0308(8) Uani 1 d . .
C4 C 0.8732(3) 0.0450(3) 0.6437(2) 0.0261(7) Uani 1 d . .
C5 C 0.9521(3) 0.2685(2) 0.3809(2) 0.0278(8) Uani 1 d . .
C6 C 0.8906(3) 0.2315(2) 0.3156(2) 0.0299(8) Uani 1 d . .
H6 H 0.8134(3) 0.2348(2) 0.3027(2) 0.036 Uiso 1 calc R .
C7 C 0.9653(3) 0.1893(3) 0.2734(2) 0.0335(9) Uani 1 d . .
H7 H 0.9473(3) 0.1611(3) 0.2263(2) 0.040 Uiso 1 calc R .
C8 C 1.0708(3) 0.1959(3) 0.3128(2) 0.0344(9) Uani 1 d . .
H8 H 1.1361(3) 0.1707(3) 0.2976(2) 0.041 Uiso 1 calc R .
C9 C 1.0630(3) 0.2466(3) 0.3790(2) 0.0302(8) Uani 1 d . .
C10 C 1.1544(3) 0.2796(3) 0.4372(2) 0.0380(9) Uani 1 d . .
H10A H 1.2138(3) 0.3151(3) 0.4159(2) 0.046 Uiso 1 calc R .
H10B H 1.1845(3) 0.2122(3) 0.4632(2) 0.046 Uiso 1 calc R .
C11 C 1.1131(4) 0.3605(3) 0.4888(2) 0.0510(11) Uani 1 d . .
H11A H 1.1670(4) 0.3641(3) 0.5331(2) 0.061 Uiso 1 calc R .
H11B H 1.1072(4) 0.4359(3) 0.4674(2) 0.061 Uiso 1 calc R .
C12 C 1.0023(3) 0.3264(3) 0.5072(2) 0.0455(10) Uani 1 d . .
H12A H 1.0077(3) 0.2505(3) 0.5279(2) 0.055 Uiso 1 calc R .
H12B H 0.9818(3) 0.3781(3) 0.5434(2) 0.055 Uiso 1 calc R .
C13 C 0.9138(3) 0.3278(3) 0.4420(2) 0.0377(9) Uani 1 d . .
H13A H 0.8471(3) 0.2910(3) 0.4534(2) 0.045 Uiso 1 calc R .
H13B H 0.8950(3) 0.4059(3) 0.4283(2) 0.045 Uiso 1 calc R .
C14 C 0.8998(3) -0.0814(2) 0.2648(2) 0.0293(8) Uani 1 d . .
H14 H 0.9450(3) -0.0805(2) 0.2287(2) 0.035 Uiso 1 calc R .
C15 C 0.9185(3) -0.1460(3) 0.3282(2) 0.0290(8) Uani 1 d . .
H15 H 0.9759(3) -0.1983(3) 0.3409(2) 0.035 Uiso 1 calc R .
C16 C 0.8371(3) -0.1185(2) 0.3682(2) 0.0265(7) Uani 1 d . .
H16 H 0.8305(3) -0.1477(2) 0.4137(2) 0.032 Uiso 1 calc R .
C17 C 0.7651(3) -0.0392(3) 0.3293(2) 0.0279(7) Uani 1 d . .
C18 C 0.8030(3) -0.0189(3) 0.2643(2) 0.0284(8) Uani 1 d . .
C19 C 0.7376(3) 0.0447(3) 0.2043(2) 0.0387(9) Uani 1 d . .
H19A H 0.7444(3) 0.0085(3) 0.1585(2) 0.046 Uiso 1 calc R .
H19B H 0.7660(3) 0.1217(3) 0.2034(2) 0.046 Uiso 1 calc R .
C20 C 0.6177(3) 0.0472(3) 0.2145(2) 0.0451(10) Uani 1 d . .
H20A H 0.5769(3) 0.0988(3) 0.1793(2) 0.054 Uiso 1 calc R .
H20B H 0.5858(3) -0.0281(3) 0.2058(2) 0.054 Uiso 1 calc R .
C21 C 0.6060(3) 0.0848(3) 0.2891(2) 0.0456(10) Uani 1 d . .
H21A H 0.5274(3) 0.0934(3) 0.2924(2) 0.055 Uiso 1 calc R .
H21B H 0.6413(3) 0.1586(3) 0.2984(2) 0.055 Uiso 1 calc R .
C22 C 0.6575(3) 0.0024(3) 0.3456(2) 0.0380(9) Uani 1 d . .
H22A H 0.6687(3) 0.0392(3) 0.3927(2) 0.046 Uiso 1 calc R .
H22B H 0.6074(3) -0.0614(3) 0.3476(2) 0.046 Uiso 1 calc R .
C23 C 0.8519(3) -0.0022(3) 0.8041(2) 0.0436(10) Uani 1 d . .
H23A H 0.9317(3) -0.0030(3) 0.8174(2) 0.065 Uiso 1 calc R .
H23B H 0.8258(3) -0.0781(3) 0.7922(2) 0.065 Uiso 1 calc R .
H23C H 0.8186(3) 0.0257(3) 0.8441(2) 0.065 Uiso 1 calc R .
C24 C 0.8578(3) 0.2345(3) 0.7542(2) 0.0401(9) Uani 1 d . .
H24A H 0.9378(3) 0.2376(3) 0.7638(2) 0.060 Uiso 1 calc R .
H24B H 0.8283(3) 0.2537(3) 0.7975(2) 0.060 Uiso 1 calc R .
H24C H 0.8307(3) 0.2878(3) 0.7165(2) 0.060 Uiso 1 calc R .
C25 C 0.6610(3) 0.0836(3) 0.7066(2) 0.0441(10) Uani 1 d . .
H25A H 0.6383(3) 0.0080(3) 0.6914(2) 0.066 Uiso 1 calc R .
H25B H 0.6336(3) 0.1366(3) 0.6688(2) 0.066 Uiso 1 calc R .
H25C H 0.6312(3) 0.1026(3) 0.7498(2) 0.066 Uiso 1 calc R .
C26 C 0.4849(4) 0.2870(4) 0.5695(2) 0.0558(12) Uani 1 d . .
H26A H 0.4607(4) 0.2270(4) 0.5983(2) 0.084 Uiso 1 calc R .
H26B H 0.4225(4) 0.3347(4) 0.5512(2) 0.084 Uiso 1 calc R .
H26C H 0.5409(4) 0.3317(4) 0.5989(2) 0.084 Uiso 1 calc R .
C27 C 0.4415(3) 0.1321(4) 0.4448(2) 0.0577(12) Uani 1 d . .
H27A H 0.4197(3) 0.0760(4) 0.4773(2) 0.087 Uiso 1 calc R .
H27B H 0.4737(3) 0.0950(4) 0.4071(2) 0.087 Uiso 1 calc R .
H27C H 0.3772(3) 0.1749(4) 0.4235(2) 0.087 Uiso 1 calc R .
C28 C 0.5892(4) 0.3350(4) 0.4387(2) 0.0636(13) Uani 1 d . .
H28A H 0.6427(4) 0.3826(4) 0.4679(2) 0.095 Uiso 1 calc R .
H28B H 0.5266(4) 0.3803(4) 0.4174(2) 0.095 Uiso 1 calc R .
H28C H 0.6232(4) 0.3004(4) 0.4009(2) 0.095 Uiso 1 calc R .
O1 O 0.8565(2) 0.0828(2) 0.45639(11) 0.0262(5) Uani 1 d . .
O2 O 0.9310(2) -0.0506(2) 0.53012(11) 0.0268(5) Uani 1 d . .
O3 O 0.7525(2) 0.2654(2) 0.58593(14) 0.0478(7) Uani 1 d . .
O4 O 0.6491(2) 0.1387(2) 0.52192(12) 0.0380(6) Uani 1 d . .
Si1 Si 0.81315(8) 0.09074(8) 0.72510(5) 0.0301(2) Uani 1 d . .
Si2 Si 0.54251(9) 0.22653(9) 0.49428(5) 0.0403(3) Uani 1 d . .
Zr Zr 0.96002(3) 0.05157(2) 0.36790(2) 0.02194(11) Uani 1 d . .

loop_
_geom_bond_atom_site_label_1
_geom_bond_atom_site_label_2
_geom_bond_distance
_geom_bond_site_symmetry_2
_geom_bond_publ_flag
C1 O1 1.260(4) . ?
C1 O2 1.278(4) . ?
C1 C2 1.492(4) . ?
C2 C4 1.354(4) . ?
C2 C3 1.509(5) . ?
C3 O3 1.205(4) . ?
C3 O4 1.334(4) . ?
C4 Si1 1.901(3) . ?
C4 Zr 2.408(3) 3_756 ?
C5 C9 1.404(5) . ?
C5 C6 1.424(4) . ?
C5 C13 1.501(4) . ?
C5 Zr 2.617(3) . ?
C6 C7 1.410(5) . ?
C6 Zr 2.474(3) . ?
C7 C8 1.402(5) . ?
C7 Zr 2.450(3) . ?
C8 C9 1.416(5) . ?
C8 Zr 2.535(3) . ?
C9 C10 1.506(5) . ?
C9 Zr 2.656(3) . ?
C10 C11 1.525(5) . ?
C11 C12 1.524(6) . ?
C12 C13 1.522(5) . ?
C14 C18 1.413(5) . ?
C14 C15 1.422(5) . ?
C14 Zr 2.548(3) . ?
C15 C16 1.395(5) . ?
C15 Zr 2.516(3) . ?
C16 C17 1.428(4) . ?
C16 Zr 2.546(3) . ?
C17 C18 1.411(5) . ?
C17 C22 1.499(5) . ?
C17 Zr 2.645(3) . ?
C18 C19 1.500(5) . ?
C18 Zr 2.680(3) . ?
C19 C20 1.527(5) . ?
C20 C21 1.518(5) . ?
C21 C22 1.526(5) . ?
C23 Si1 1.873(4) . ?
C24 Si1 1.868(4) . ?
C25 Si1 1.863(4) . ?
C26 Si2 1.845(4) . ?
C27 Si2 1.835(4) . ?
C28 Si2 1.827(4) . ?
O1 Zr 2.301(2) . ?
O2 Zr 2.184(2) 3_756 ?
O4 Si2 1.706(3) . ?
Zr O2 2.184(2) 3_756 ?
Zr C4 2.408(3) 3_756 ?
